data_7239179
loop_
_publ_author_name
'Bharate, Jaideep B.'
'Sharma, Rajni'
'Aravinda, Subrayashastry'
'Gupta, Vivek K.'
'Singh, Baldev'
'Bharate, Sandip B.'
'Vishwakarma, Ram A.'

_publ_section_title
;
 Montmorillonite clay catalyzed synthesis of functionalized pyrroles
 through domino four-component coupling of amines, aldehydes,
 1,3-dicarbonyl compounds and nitroalkanes
;
_journal_issue 44
_journal_name_full 'RSC Advances'
_journal_page_first 21736
_journal_paper_doi 10.1039/c3ra43324b
_journal_volume 3
_journal_year 2013
_chemical_formula_moiety 'C19 H16 F1 N1 O1'
_chemical_formula_sum 'C19 H16 F N O'
_chemical_formula_weight 293.33
_chemical_name_systematic
; 
 1-(1-(4-Fluorophenyl)-2-methyl-4-phenyl-1H-pyrrol-3-yl) ethanone  
;
_space_group_IT_number 14
_space_group_name_Hall '-P 2yn'
_space_group_name_H-M_alt 'P 1 21/n 1'
_symmetry_cell_setting monoclinic
_symmetry_space_group_name_Hall '-P 2yn'
_symmetry_space_group_name_H-M 'P 1 21/n 1'
_atom_sites_solution_hydrogens geom
_atom_sites_solution_primary direct
_atom_sites_solution_secondary difmap
_audit_creation_method SHELXL-97
_cell_angle_alpha 90.00
_cell_angle_beta 98.077(13)
_cell_angle_gamma 90.00
_cell_formula_units_Z 4
_cell_length_a 9.7980(13)
_cell_length_b 7.8015(9)
_cell_length_c 20.558(2)
_cell_measurement_reflns_used 1348
_cell_measurement_temperature 293(2)
_cell_measurement_theta_max 25.2930
_cell_measurement_theta_min 4.2690
_cell_volume 1555.8(3)
_computing_cell_refinement 'Crysalis PRO (Oxford Diffraction,2010)'
_computing_data_collection 'Crysalis PRO (Oxford Diffraction,2010)'
_computing_data_reduction 'Crysalis PRO (Oxford Diffraction,2010)'
_computing_molecular_graphics 'ORTEP3 (Farrugia, 1997)'
_computing_structure_refinement 'SHELXL-97 (Sheldrick, 2008)'
_computing_structure_solution 'SHELXS-97 (Sheldrick, 2008)'
_diffrn_ambient_temperature 293(2)
_diffrn_detector_area_resol_mean 16.1049
_diffrn_measured_fraction_theta_full 0.985
_diffrn_measured_fraction_theta_max 0.985
_diffrn_measurement_device_type 'Xcalibur, sapphire3'
_diffrn_measurement_method 'omega scan'
_diffrn_radiation_monochromator graphite
_diffrn_radiation_source 'fine-focus sealed tube'
_diffrn_radiation_type MoK\a
_diffrn_radiation_wavelength 0.71073
_diffrn_reflns_av_R_equivalents 0.0276
_diffrn_reflns_av_sigmaI/netI 0.0565
_diffrn_reflns_limit_h_max 9
_diffrn_reflns_limit_h_min -12
_diffrn_reflns_limit_k_max 5
_diffrn_reflns_limit_k_min -9
_diffrn_reflns_limit_l_max 26
_diffrn_reflns_limit_l_min -15
_diffrn_reflns_number 6121
_diffrn_reflns_theta_full 27.00
_diffrn_reflns_theta_max 27.00
_diffrn_reflns_theta_min 3.75
_exptl_absorpt_coefficient_mu 0.085
_exptl_absorpt_correction_T_max 1.00000
_exptl_absorpt_correction_T_min 0.86630
_exptl_absorpt_correction_type multi-scan
_exptl_absorpt_process_details 'Crysalis PRO (Oxford Diffraction,2010)'
_exptl_crystal_colour 'color less'
_exptl_crystal_density_diffrn 1.252
_exptl_crystal_density_method 'not measured'
_exptl_crystal_description rod
_exptl_crystal_F_000 616
_exptl_crystal_size_max 0.4
_exptl_crystal_size_mid 0.2
_exptl_crystal_size_min 0.2
_refine_diff_density_max 0.136
_refine_diff_density_min -0.140
_refine_diff_density_rms 0.030
_refine_ls_extinction_coef 0.025(3)
_refine_ls_extinction_expression Fc^*^=kFc[1+0.001xFc^2^\l^3^/sin(2\q)]^-1/4^
_refine_ls_extinction_method SHELXL
_refine_ls_goodness_of_fit_ref 1.019
_refine_ls_hydrogen_treatment refall
_refine_ls_matrix_type full
_refine_ls_number_parameters 264
_refine_ls_number_reflns 3330
_refine_ls_number_restraints 0
_refine_ls_restrained_S_all 1.019
_refine_ls_R_factor_all 0.1052
_refine_ls_R_factor_gt 0.0510
_refine_ls_shift/su_max 0.000
_refine_ls_shift/su_mean 0.000
_refine_ls_structure_factor_coef Fsqd
_refine_ls_weighting_details 'calc w=1/[\s^2^(Fo^2^)+(0.0574P)^2^+0.0000P] where P=(Fo^2^+2Fc^2^)/3'
_refine_ls_weighting_scheme calc
_refine_ls_wR_factor_gt 0.1129
_refine_ls_wR_factor_ref 0.1476
_reflns_number_gt 1792
_reflns_number_total 3330
_reflns_threshold_expression >2sigma(I)
_cod_data_source_file c3ra43324b.txt
_cod_data_source_block 5
_cod_original_sg_symbol_H-M 'P 21/n'
_cod_database_code 7239179

loop_
_symmetry_equiv_pos_as_xyz
'x, y, z'
'-x+1/2, y+1/2, -z+1/2'
'-x, -y, -z'
'x-1/2, -y-1/2, z-1/2'

loop_
_atom_site_label
_atom_site_type_symbol
_atom_site_fract_x
_atom_site_fract_y
_atom_site_fract_z
_atom_site_U_iso_or_equiv
_atom_site_adp_type
_atom_site_occupancy
_atom_site_symmetry_multiplicity
_atom_site_calc_flag
H4 H 0.372(2) 1.042(2) 0.1168(10) 0.063(6) Uiso 1 1 d
H5 H 0.1066(19) 1.019(3) 0.1504(9) 0.063(6) Uiso 1 1 d
H2 H 0.188(2) 1.056(3) -0.1100(12) 0.101(8) Uiso 1 1 d
H6 H 0.121(2) 0.968(2) 0.2819(9) 0.061(6) Uiso 1 1 d
H10 H -0.176(2) 0.621(3) 0.1994(12) 0.093(8) Uiso 1 1 d
H15 H 0.133(3) 0.560(3) -0.0059(13) 0.095(8) Uiso 1 1 d
H8 H -0.206(3) 0.853(3) 0.3759(13) 0.102(9) Uiso 1 1 d
H9 H -0.292(3) 0.662(3) 0.2906(12) 0.104(9) Uiso 1 1 d
H16 H 0.284(3) 0.595(4) 0.0273(14) 0.121(12) Uiso 1 1 d
H14 H 0.215(3) 0.433(4) 0.0556(13) 0.120(10) Uiso 1 1 d
H11 H 0.119(3) 0.476(4) 0.2605(15) 0.114(11) Uiso 1 1 d
H1 H 0.093(2) 0.872(3) -0.0353(11) 0.081(8) Uiso 1 1 d
H3 H 0.465(3) 1.218(3) 0.0424(14) 0.111(10) Uiso 1 1 d
H7 H 0.004(2) 1.012(3) 0.3705(12) 0.087(8) Uiso 1 1 d
H12 H -0.005(4) 0.370(4) 0.2441(17) 0.152(15) Uiso 1 1 d
H13 H 0.133(3) 0.297(4) 0.2356(15) 0.137(12) Uiso 1 1 d
N1 N 0.15996(17) 0.8350(2) 0.09002(7) 0.0526(5) Uani 1 1 d
O1 O 0.0396(2) 0.32218(19) 0.11977(9) 0.0924(6) Uani 1 1 d
F1 F 0.3943(2) 1.25204(19) -0.07855(8) 0.1229(7) Uani 1 1 d
C1 C 0.1426(2) 0.6607(2) 0.08771(10) 0.0546(5) Uani 1 1 d
C2 C 0.0813(2) 0.6139(2) 0.14170(10) 0.0514(5) Uani 1 1 d
C3 C 0.06080(19) 0.7686(2) 0.17747(9) 0.0496(5) Uani 1 1 d
C4 C 0.1089(2) 0.8991(3) 0.14418(10) 0.0525(5) Uani 1 1 d
C5 C -0.0139(2) 0.7908(2) 0.23416(10) 0.0530(5) Uani 1 1 d
C6 C 0.0339(3) 0.9023(3) 0.28465(11) 0.0630(6) Uani 1 1 d
C7 C -0.0389(3) 0.9264(4) 0.33674(12) 0.0807(8) Uani 1 1 d
C8 C -0.1583(4) 0.8376(5) 0.33966(15) 0.0913(10) Uani 1 1 d
C9 C -0.2071(3) 0.7273(4) 0.29017(16) 0.0866(8) Uani 1 1 d
C10 C -0.1372(2) 0.7049(3) 0.23747(13) 0.0692(7) Uani 1 1 d
C11 C 0.2218(2) 0.9391(2) 0.04526(10) 0.0526(5) Uani 1 1 d
C12 C 0.3328(2) 1.0408(3) 0.06901(12) 0.0654(6) Uani 1 1 d
C13 C 0.3907(3) 1.1470(3) 0.02725(14) 0.0767(7) Uani 1 1 d
C14 C 0.3368(3) 1.1490(3) -0.03691(13) 0.0741(7) Uani 1 1 d
C15 C 0.2272(3) 1.0498(3) -0.06227(13) 0.0751(7) Uani 1 1 d
C16 C 0.1688(3) 0.9437(3) -0.02041(11) 0.0637(6) Uani 1 1 d
C17 C 0.1953(4) 0.5536(4) 0.03651(14) 0.0763(8) Uani 1 1 d
C18 C 0.0620(2) 0.4354(3) 0.16047(11) 0.0610(6) Uani 1 1 d
C19 C 0.0770(4) 0.3897(4) 0.23182(15) 0.0738(8) Uani 1 1 d

loop_
_atom_site_aniso_label
_atom_site_aniso_U_11
_atom_site_aniso_U_22
_atom_site_aniso_U_33
_atom_site_aniso_U_23
_atom_site_aniso_U_13
_atom_site_aniso_U_12
N1 0.0629(11) 0.0490(9) 0.0464(10) -0.0011(8) 0.0103(8) 0.0027(8)
O1 0.1352(16) 0.0549(9) 0.0839(13) -0.0100(9) 0.0042(11) -0.0070(10)
F1 0.1369(15) 0.1244(13) 0.1153(14) 0.0510(11) 0.0452(12) -0.0184(11)
C1 0.0609(13) 0.0503(11) 0.0512(12) -0.0020(10) 0.0030(10) 0.0043(10)
C2 0.0555(13) 0.0496(11) 0.0472(11) -0.0022(10) 0.0002(10) 0.0004(9)
C3 0.0504(12) 0.0533(11) 0.0434(11) -0.0004(9) 0.0009(9) 0.0006(9)
C4 0.0602(13) 0.0488(12) 0.0484(12) -0.0020(10) 0.0077(10) 0.0022(10)
C5 0.0548(12) 0.0544(11) 0.0499(12) 0.0046(10) 0.0078(10) 0.0077(10)
C6 0.0695(16) 0.0632(13) 0.0564(14) -0.0056(11) 0.0097(12) 0.0070(12)
C7 0.096(2) 0.0899(18) 0.0572(16) -0.0070(14) 0.0161(15) 0.0265(17)
C8 0.092(2) 0.117(2) 0.073(2) 0.0229(18) 0.0392(18) 0.042(2)
C9 0.0668(18) 0.105(2) 0.093(2) 0.0242(18) 0.0286(17) 0.0100(17)
C10 0.0611(15) 0.0765(15) 0.0707(16) 0.0052(14) 0.0120(13) -0.0011(13)
C11 0.0565(13) 0.0548(11) 0.0477(12) 0.0011(10) 0.0114(10) 0.0068(10)
C12 0.0732(16) 0.0714(14) 0.0506(14) -0.0034(12) 0.0054(12) -0.0055(12)
C13 0.0807(19) 0.0761(16) 0.0750(18) 0.0013(15) 0.0162(15) -0.0139(15)
C14 0.0800(18) 0.0714(14) 0.0767(18) 0.0195(14) 0.0304(15) 0.0006(13)
C15 0.0837(18) 0.0884(17) 0.0540(15) 0.0172(14) 0.0131(14) 0.0107(15)
C16 0.0650(15) 0.0728(14) 0.0527(14) 0.0019(12) 0.0057(12) -0.0013(13)
C17 0.099(2) 0.0679(16) 0.0646(18) -0.0102(14) 0.0207(17) 0.0161(16)
C18 0.0648(14) 0.0492(11) 0.0674(15) 0.0017(11) 0.0043(12) 0.0011(10)
C19 0.077(2) 0.0676(16) 0.0751(19) 0.0171(16) 0.0049(16) 0.0010(16)

loop_
_atom_type_symbol
_atom_type_description
_atom_type_scat_dispersion_real
_atom_type_scat_dispersion_imag
_atom_type_scat_source
C C 0.0033 0.0016 'International Tables Vol C Tables 4.2.6.8 and 6.1.1.4'
H H 0.0000 0.0000 'International Tables Vol C Tables 4.2.6.8 and 6.1.1.4'
N N 0.0061 0.0033 'International Tables Vol C Tables 4.2.6.8 and 6.1.1.4'
O O 0.0106 0.0060 'International Tables Vol C Tables 4.2.6.8 and 6.1.1.4'
F F 0.0171 0.0103 'International Tables Vol C Tables 4.2.6.8 and 6.1.1.4'

loop_
_geom_angle_atom_site_label_1
_geom_angle_atom_site_label_2
_geom_angle_atom_site_label_3
_geom_angle
C1 N1 C4 109.35(17)
C1 N1 C11 127.22(16)
C4 N1 C11 123.43(16)
N1 C1 C2 107.44(17)
N1 C1 C17 121.8(2)
C2 C1 C17 130.6(2)
C1 C2 C3 107.20(17)
C1 C2 C18 123.33(19)
C3 C2 C18 128.97(19)
C4 C3 C2 106.83(18)
C4 C3 C5 124.16(18)
C2 C3 C5 128.54(18)
C3 C4 N1 109.17(18)
C3 C4 H5 131.5(12)
N1 C4 H5 119.2(12)
C6 C5 C10 118.1(2)
C6 C5 C3 120.91(19)
C10 C5 C3 120.9(2)
C7 C6 C5 120.6(3)
C7 C6 H6 120.6(11)
C5 C6 H6 118.8(11)
C8 C7 C6 120.3(3)
C8 C7 H7 125.7(13)
C6 C7 H7 114.1(13)
C9 C8 C7 119.9(3)
C9 C8 H8 120.8(16)
C7 C8 H8 119.4(16)
C8 C9 C10 120.5(3)
C8 C9 H9 122.0(15)
C10 C9 H9 117.5(15)
C9 C10 C5 120.7(3)
C9 C10 H10 120.0(13)
C5 C10 H10 119.3(13)
C12 C11 C16 120.1(2)
C12 C11 N1 119.02(19)
C16 C11 N1 120.80(19)
C13 C12 C11 120.1(2)
C13 C12 H4 118.2(11)
C11 C12 H4 121.7(11)
C14 C13 C12 118.6(3)
C14 C13 H3 119.9(18)
C12 C13 H3 121.5(18)
C13 C14 F1 118.9(3)
C13 C14 C15 123.0(2)
F1 C14 C15 118.0(2)
C14 C15 C16 118.4(2)
C14 C15 H2 121.2(14)
C16 C15 H2 120.4(14)
C15 C16 C11 119.8(2)
C15 C16 H1 121.9(14)
C11 C16 H1 118.3(14)
C1 C17 H15 111.3(14)
C1 C17 H16 111.1(17)
H15 C17 H16 106(2)
C1 C17 H14 107.8(15)
H15 C17 H14 116(2)
H16 C17 H14 105(2)
O1 C18 C2 121.8(2)
O1 C18 C19 119.0(2)
C2 C18 C19 119.1(2)
C18 C19 H11 114.4(17)
C18 C19 H12 111(2)
H11 C19 H12 106(3)
C18 C19 H13 104(2)
H11 C19 H13 108(3)
H12 C19 H13 114(3)

loop_
_geom_bond_atom_site_label_1
_geom_bond_atom_site_label_2
_geom_bond_distance
N1 C1 1.371(3)
N1 C4 1.377(2)
N1 C11 1.425(2)
O1 C18 1.215(2)
F1 C14 1.354(2)
C1 C2 1.383(3)
C1 C17 1.491(3)
C2 C3 1.442(3)
C2 C18 1.464(3)
C3 C4 1.349(3)
C3 C5 1.471(3)
C4 H5 0.94(2)
C5 C6 1.385(3)
C5 C10 1.391(3)
C6 C7 1.381(3)
C6 H6 1.006(19)
C7 C8 1.368(4)
C7 H7 1.01(2)
C8 C9 1.367(4)
C8 H8 0.94(3)
C9 C10 1.372(4)
C9 H9 0.98(3)
C10 H10 1.05(2)
C11 C12 1.379(3)
C11 C16 1.377(3)
C12 C13 1.372(3)
C12 H4 1.00(2)
C13 C14 1.350(3)
C13 H3 0.93(3)
C14 C15 1.366(4)
C15 C16 1.376(3)
C15 H2 1.00(2)
C16 H1 0.94(2)
C17 H15 0.99(3)
C17 H16 0.97(3)
C17 H14 1.02(3)
C18 C19 1.496(3)
C19 H11 0.95(3)
C19 H12 0.89(4)
C19 H13 0.90(3)

loop_
_geom_torsion_atom_site_label_1
_geom_torsion_atom_site_label_2
_geom_torsion_atom_site_label_3
_geom_torsion_atom_site_label_4
_geom_torsion
C4 N1 C1 C2 -0.8(2)
C11 N1 C1 C2 178.49(18)
C4 N1 C1 C17 -176.5(2)
C11 N1 C1 C17 2.8(3)
N1 C1 C2 C3 0.3(2)
C17 C1 C2 C3 175.5(2)
N1 C1 C2 C18 -172.19(18)
C17 C1 C2 C18 3.0(4)
C1 C2 C3 C4 0.3(2)
C18 C2 C3 C4 172.2(2)
C1 C2 C3 C5 172.60(18)
C18 C2 C3 C5 -15.4(3)
C2 C3 C4 N1 -0.7(2)
C5 C3 C4 N1 -173.50(17)
C1 N1 C4 C3 1.0(2)
C11 N1 C4 C3 -178.34(17)
C4 C3 C5 C6 -46.5(3)
C2 C3 C5 C6 142.3(2)
C4 C3 C5 C10 131.2(2)
C2 C3 C5 C10 -39.9(3)
C10 C5 C6 C7 0.2(3)
C3 C5 C6 C7 178.04(19)
C5 C6 C7 C8 1.2(4)
C6 C7 C8 C9 -1.3(4)
C7 C8 C9 C10 0.0(4)
C8 C9 C10 C5 1.5(4)
C6 C5 C10 C9 -1.6(3)
C3 C5 C10 C9 -179.4(2)
C1 N1 C11 C12 -122.8(2)
C4 N1 C11 C12 56.4(3)
C1 N1 C11 C16 59.7(3)
C4 N1 C11 C16 -121.2(2)
C16 C11 C12 C13 0.1(3)
N1 C11 C12 C13 -177.5(2)
C11 C12 C13 C14 -0.1(4)
C12 C13 C14 F1 -179.2(2)
C12 C13 C14 C15 -0.1(4)
C13 C14 C15 C16 0.3(4)
F1 C14 C15 C16 179.5(2)
C14 C15 C16 C11 -0.3(3)
C12 C11 C16 C15 0.1(3)
N1 C11 C16 C15 177.66(19)
C1 C2 C18 O1 -33.3(3)
C3 C2 C18 O1 155.9(2)
C1 C2 C18 C19 143.7(2)
C3 C2 C18 C19 -27.1(3)
